data_7008257
loop_
_publ_author_name
'Spingler, Bernhard'
'Da Pieve, Chiara'

_publ_section_title
;
 Induction of B- to Z-DNA transition by copper and zinc complexes with
 C(15) substituted macrocyclic pentaaza ligands.
;
_journal_issue 9
_journal_name_full 'Dalton transactions (Cambridge, England : 2003)'
_journal_page_first 1637
_journal_page_last 1643
_journal_paper_doi 10.1039/b500317b
_journal_year 2005
_chemical_formula_sum 'C16 H32 Cu F N5 O7'
_chemical_formula_weight 489.01
_chemical_name_systematic
;
?
;
_space_group_IT_number 14
_symmetry_cell_setting monoclinic
_symmetry_space_group_name_Hall '-P 2yn'
_symmetry_space_group_name_H-M 'P 1 21/n 1'
_atom_sites_solution_hydrogens geom
_atom_sites_solution_primary direct
_atom_sites_solution_secondary difmap
_audit_creation_method SHELXL-97
_cell_angle_alpha 90.00
_cell_angle_beta 100.645(6)
_cell_angle_gamma 90.00
_cell_formula_units_Z 4
_cell_length_a 10.2427(5)
_cell_length_b 13.4133(10)
_cell_length_c 16.2893(8)
_cell_measurement_reflns_used 8000
_cell_measurement_temperature 183(2)
_cell_volume 2199.4(2)
_computing_cell_refinement 'IPDS (Stoe, 1999)'
_computing_data_collection 'IPDS (Stoe, 1999)'
_computing_data_reduction 'X-RED (Stoe, 1999)'
_computing_molecular_graphics 'ORTEP-3 (Farrugia, 1997)'
_computing_publication_material 'SHELXL-97 (Sheldrick, 1997)'
_computing_structure_refinement 'SHELXL-97 (Sheldrick, 1997)'
_computing_structure_solution 'SIR-97 (Altomare, 1999)'
_diffrn_ambient_temperature 183(2)
_diffrn_measured_fraction_theta_full 0.955
_diffrn_measured_fraction_theta_max 0.955
_diffrn_measurement_device_type 'Stoe IPDS'
_diffrn_measurement_method '/f oscillation scan'
_diffrn_radiation_monochromator graphite
_diffrn_radiation_source 'fine-focus sealed tube'
_diffrn_radiation_type MoK\a
_diffrn_radiation_wavelength 0.71073
_diffrn_reflns_av_R_equivalents 0.0760
_diffrn_reflns_av_sigmaI/netI 0.0543
_diffrn_reflns_limit_h_max 13
_diffrn_reflns_limit_h_min -13
_diffrn_reflns_limit_k_max 18
_diffrn_reflns_limit_k_min -18
_diffrn_reflns_limit_l_max 20
_diffrn_reflns_limit_l_min -20
_diffrn_reflns_number 23320
_diffrn_reflns_theta_full 28.50
_diffrn_reflns_theta_max 28.50
_diffrn_reflns_theta_min 2.96
_diffrn_standards_interval_count 'every image'
_diffrn_standards_interval_time 4
_diffrn_standards_number 50-200
_exptl_absorpt_coefficient_mu 1.048
_exptl_absorpt_correction_T_max 0.9347
_exptl_absorpt_correction_T_min 0.8534
_exptl_absorpt_correction_type numerical
_exptl_crystal_colour blue
_exptl_crystal_density_diffrn 1.477
_exptl_crystal_density_method 'not measured'
_exptl_crystal_description plate
_exptl_crystal_F_000 1028
_exptl_crystal_size_max 0.19
_exptl_crystal_size_mid 0.11
_exptl_crystal_size_min 0.05
_refine_diff_density_max 0.519
_refine_diff_density_min -0.497
_refine_diff_density_rms 0.100
_refine_ls_extinction_method none
_refine_ls_goodness_of_fit_ref 1.111
_refine_ls_hydrogen_treatment mixed
_refine_ls_matrix_type full
_refine_ls_number_parameters 285
_refine_ls_number_reflns 5317
_refine_ls_number_restraints 3
_refine_ls_restrained_S_all 1.111
_refine_ls_R_factor_all 0.1004
_refine_ls_R_factor_gt 0.0697
_refine_ls_shift/su_max 0.001
_refine_ls_shift/su_mean 0.000
_refine_ls_structure_factor_coef Fsqd
_refine_ls_weighting_details 'calc w=1/[\s^2^(Fo^2^)+(0.1193P)^2^+0.4933P] where P=(Fo^2^+2Fc^2^)/3'
_refine_ls_weighting_scheme calc
_refine_ls_wR_factor_gt 0.2052
_refine_ls_wR_factor_ref 0.2217
_reflns_number_gt 3306
_reflns_number_total 5317
_reflns_threshold_expression >2sigma(I)
_cod_data_source_file b500317b.txt
_cod_data_source_block 5
_cod_original_sg_symbol_H-M P21/n
_cod_database_code 7008257

loop_
_symmetry_equiv_pos_as_xyz
'x, y, z'
'-x+1/2, y+1/2, -z+1/2'
'-x, -y, -z'
'x-1/2, -y-1/2, z-1/2'

loop_
_atom_site_label
_atom_site_type_symbol
_atom_site_fract_x
_atom_site_fract_y
_atom_site_fract_z
_atom_site_U_iso_or_equiv
_atom_site_adp_type
_atom_site_occupancy
_atom_site_symmetry_multiplicity
_atom_site_calc_flag
_atom_site_refinement_flags
_atom_site_disorder_assembly
_atom_site_disorder_group
Cu1 Cu 0.88185(5) 0.02028(4) 0.70350(4) 0.0517(2) Uani 1 1 d . . .
C2 C 1.2276(6) 0.0496(6) 0.6944(6) 0.085(2) Uani 1 1 d . . .
H2A H 1.2124 -0.0121 0.6629 0.102 Uiso 1 1 calc R . .
H2B H 1.3170 0.0721 0.6926 0.102 Uiso 1 1 calc R . .
C3 C 1.1279(7) 0.1282(5) 0.6542(6) 0.089(2) Uani 1 1 d . . .
H3A H 1.1240 0.1810 0.6943 0.107 Uiso 1 1 calc R . .
H3B H 1.1594 0.1572 0.6069 0.107 Uiso 1 1 calc R . .
C5 C 0.9085(9) 0.1682(5) 0.5799(4) 0.086(2) Uani 1 1 d . . .
H5A H 0.9376 0.1828 0.5277 0.103 Uiso 1 1 calc R . .
H5B H 0.9164 0.2286 0.6131 0.103 Uiso 1 1 calc R . .
C6 C 0.7650(9) 0.1337(5) 0.5622(5) 0.096(3) Uani 1 1 d . . .
H6A H 0.7072 0.1867 0.5363 0.116 Uiso 1 1 calc R . .
H6B H 0.7545 0.0766 0.5250 0.116 Uiso 1 1 calc R . .
C8 C 0.6067(6) 0.0537(6) 0.6420(7) 0.099(3) Uani 1 1 d . . .
H8A H 0.5978 -0.0013 0.6026 0.119 Uiso 1 1 calc R . .
H8B H 0.5320 0.0985 0.6259 0.119 Uiso 1 1 calc R . .
C9 C 0.6110(6) 0.0159(6) 0.7286(7) 0.098(3) Uani 1 1 d . . .
H9A H 0.5333 -0.0250 0.7301 0.118 Uiso 1 1 calc R . .
H9B H 0.6094 0.0717 0.7663 0.118 Uiso 1 1 calc R . .
C11 C 0.7570(8) -0.0598(6) 0.8488(6) 0.092(2) Uani 1 1 d . . .
H11A H 0.6768 -0.0868 0.8639 0.110 Uiso 1 1 calc R . .
H11B H 0.7740 0.0044 0.8762 0.110 Uiso 1 1 calc R . .
C12 C 0.8701(9) -0.1280(5) 0.8808(5) 0.096(2) Uani 1 1 d . . .
H12A H 0.8553 -0.1588 0.9322 0.115 Uiso 1 1 calc R . .
H12B H 0.8729 -0.1806 0.8403 0.115 Uiso 1 1 calc R . .
C14 C 1.1129(8) -0.1262(5) 0.9026(4) 0.0826(19) Uani 1 1 d . . .
C15 C 1.2400(8) -0.0630(5) 0.9091(5) 0.100(3) Uani 1 1 d . . .
C16 C 1.2712(6) -0.0482(5) 0.8217(5) 0.086(2) Uani 1 1 d . . .
C17 C 1.3520(11) -0.1121(8) 0.9722(7) 0.161(6) Uani 1 1 d . . .
H17A H 1.3241 -0.1194 1.0250 0.194 Uiso 1 1 calc R . .
H17B H 1.4300 -0.0710 0.9791 0.194 Uiso 1 1 calc R . .
H17C H 1.3718 -0.1765 0.9519 0.194 Uiso 1 1 calc R . .
C33 C 0.9963(5) -0.1536(4) 0.6525(4) 0.0566(11) Uani 1 1 d . . .
C34 C 1.0716(7) -0.2503(5) 0.6672(5) 0.0794(17) Uani 1 1 d . . .
H34A H 1.0281 -0.2935 0.7007 0.095 Uiso 1 1 calc R . .
H34B H 1.1606 -0.2373 0.6958 0.095 Uiso 1 1 calc R . .
H34C H 1.0740 -0.2817 0.6146 0.095 Uiso 1 1 calc R . .
C31 C 0.9287(5) 0.2041(4) 0.8194(3) 0.0583(11) Uani 1 1 d . . .
C32 C 1.0236(8) 0.2666(5) 0.8813(5) 0.094(2) Uani 1 1 d . . .
H32A H 0.9773 0.2936 0.9224 0.112 Uiso 1 1 calc R . .
H32B H 1.0578 0.3201 0.8523 0.112 Uiso 1 1 calc R . .
H32C H 1.0958 0.2257 0.9084 0.112 Uiso 1 1 calc R . .
N1 N 1.2153(5) 0.0313(4) 0.7807(4) 0.0768(15) Uani 1 1 d D . .
H1 H 1.165(6) 0.061(5) 0.809(4) 0.09(2) Uiso 1 1 d D . .
N4 N 0.9933(5) 0.0888(3) 0.6256(3) 0.0682(12) Uani 1 1 d . . .
H4 H 1.0019 0.0423 0.5863 0.082 Uiso 1 1 calc R . .
N7 N 0.7327(4) 0.1069(4) 0.6427(3) 0.0728(14) Uani 1 1 d . . .
H7 H 0.7310 0.1639 0.6727 0.087 Uiso 1 1 calc R . .
N10 N 0.7337(4) -0.0443(3) 0.7567(4) 0.0696(13) Uani 1 1 d . . .
H10 H 0.7180 -0.1056 0.7329 0.084 Uiso 1 1 calc R . .
N13 N 0.9978(6) -0.0763(4) 0.8966(3) 0.0755(14) Uani 1 1 d . . .
H13 H 1.012(6) -0.010(5) 0.887(4) 0.065(16) Uiso 1 1 d . . .
O14 O 1.1180(7) -0.2194(4) 0.9015(4) 0.1061(18) Uani 1 1 d . . .
O16 O 1.3439(5) -0.1076(4) 0.7940(4) 0.1040(18) Uani 1 1 d . . .
O33 O 0.9856(3) -0.1039(2) 0.7167(2) 0.0546(8) Uani 1 1 d . . .
O34 O 0.9532(5) -0.1244(3) 0.5790(3) 0.0823(12) Uani 1 1 d . . .
O31 O 0.9617(3) 0.1145(2) 0.8116(2) 0.0594(8) Uani 1 1 d . . .
O32 O 0.8280(4) 0.2453(3) 0.7772(3) 0.0663(9) Uani 1 1 d . . .
O41 O 0.6885(8) -0.1106(6) 0.5039(6) 0.135(2) Uani 1 1 d D . .
H41A H 0.642(11) -0.157(7) 0.478(8) 0.161 Uiso 1 1 d D . .
H41B H 0.768(5) -0.106(11) 0.530(8) 0.161 Uiso 1 1 d D . .
F1 F 1.2113(5) 0.0311(3) 0.9419(3) 0.1068(17) Uani 1 1 d . . .

loop_
_atom_site_aniso_label
_atom_site_aniso_U_11
_atom_site_aniso_U_22
_atom_site_aniso_U_33
_atom_site_aniso_U_23
_atom_site_aniso_U_13
_atom_site_aniso_U_12
Cu1 0.0452(3) 0.0470(3) 0.0608(4) -0.0003(2) 0.0042(2) 0.0023(2)
C2 0.061(3) 0.082(4) 0.119(6) -0.009(4) 0.032(3) -0.011(3)
C3 0.085(4) 0.065(3) 0.129(7) 0.011(4) 0.046(4) -0.012(3)
C5 0.138(6) 0.066(3) 0.054(4) 0.014(3) 0.019(4) 0.020(4)
C6 0.133(6) 0.076(4) 0.062(5) -0.007(3) -0.027(4) 0.038(4)
C8 0.047(3) 0.082(4) 0.154(8) -0.043(5) -0.021(3) 0.016(3)
C9 0.043(2) 0.079(4) 0.173(9) -0.028(5) 0.023(4) 0.001(3)
C11 0.100(5) 0.076(4) 0.118(7) -0.010(4) 0.067(5) -0.015(4)
C12 0.152(7) 0.054(3) 0.093(6) 0.011(3) 0.055(5) -0.008(4)
C14 0.121(5) 0.065(3) 0.053(4) 0.003(3) -0.004(3) 0.032(3)
C15 0.110(5) 0.075(4) 0.092(6) -0.032(4) -0.038(4) 0.044(4)
C16 0.057(3) 0.068(3) 0.119(6) -0.028(3) -0.017(3) 0.010(2)
C17 0.172(9) 0.123(7) 0.144(9) -0.056(6) -0.089(8) 0.091(7)
C33 0.051(2) 0.054(3) 0.062(3) -0.005(2) 0.005(2) -0.0005(18)
C34 0.092(4) 0.059(3) 0.085(5) -0.009(3) 0.013(3) 0.015(3)
C31 0.067(3) 0.050(2) 0.054(3) -0.0019(19) 0.000(2) 0.002(2)
C32 0.103(5) 0.065(4) 0.094(5) -0.017(3) -0.028(4) 0.013(3)
N1 0.049(2) 0.067(3) 0.109(5) -0.017(3) 0.002(2) 0.0031(19)
N4 0.083(3) 0.056(2) 0.068(3) 0.005(2) 0.019(2) 0.007(2)
N7 0.066(2) 0.059(2) 0.080(4) -0.019(2) -0.021(2) 0.0170(19)
N10 0.050(2) 0.055(2) 0.108(4) -0.015(2) 0.028(2) -0.0043(16)
N13 0.111(4) 0.057(3) 0.058(3) 0.005(2) 0.015(3) 0.008(3)
O14 0.163(5) 0.059(2) 0.091(4) 0.013(2) 0.010(3) 0.034(3)
O16 0.071(3) 0.089(3) 0.147(5) -0.029(3) 0.006(3) 0.024(2)
O33 0.0529(16) 0.0529(17) 0.059(2) 0.0004(14) 0.0123(14) 0.0048(13)
O34 0.101(3) 0.072(3) 0.069(3) -0.008(2) 0.003(2) 0.006(2)
O31 0.0632(18) 0.0466(17) 0.063(2) -0.0011(14) -0.0030(15) 0.0023(14)
O32 0.067(2) 0.0525(19) 0.073(3) -0.0066(16) -0.0042(17) 0.0085(15)
O41 0.126(5) 0.117(5) 0.159(7) -0.031(5) 0.020(5) 0.001(5)
F1 0.111(3) 0.083(3) 0.102(3) -0.040(2) -0.042(2) 0.040(2)

loop_
_atom_type_symbol
_atom_type_description
_atom_type_scat_dispersion_real
_atom_type_scat_dispersion_imag
_atom_type_scat_source
C C 0.0033 0.0016 'International Tables Vol C Tables 4.2.6.8 and 6.1.1.4'
H H 0.0000 0.0000 'International Tables Vol C Tables 4.2.6.8 and 6.1.1.4'
N N 0.0061 0.0033 'International Tables Vol C Tables 4.2.6.8 and 6.1.1.4'
O O 0.0106 0.0060 'International Tables Vol C Tables 4.2.6.8 and 6.1.1.4'
F F 0.0171 0.0103 'International Tables Vol C Tables 4.2.6.8 and 6.1.1.4'
Cu Cu 0.3201 1.2651 'International Tables Vol C Tables 4.2.6.8 and 6.1.1.4'

loop_
_geom_angle_atom_site_label_1
_geom_angle_atom_site_label_2
_geom_angle_atom_site_label_3
_geom_angle
_geom_angle_site_symmetry_1
_geom_angle_site_symmetry_3
_geom_angle_publ_flag
O33 Cu1 N7 151.97(17) . . ?
O33 Cu1 N10 91.30(16) . . ?
N7 Cu1 N10 84.3(2) . . ?
O33 Cu1 N4 95.46(16) . . ?
N7 Cu1 N4 84.1(2) . . ?
N10 Cu1 N4 166.1(2) . . ?
O33 Cu1 O31 106.62(14) . . ?
N7 Cu1 O31 101.36(16) . . ?
N10 Cu1 O31 95.66(18) . . ?
N4 Cu1 O31 94.01(18) . . ?
N1 C2 C3 111.1(6) . . ?
N1 C2 H2A 109.4 . . ?
C3 C2 H2A 109.4 . . ?
N1 C2 H2B 109.4 . . ?
C3 C2 H2B 109.4 . . ?
H2A C2 H2B 108.0 . . ?
N4 C3 C2 113.7(5) . . ?
N4 C3 H3A 108.8 . . ?
C2 C3 H3A 108.8 . . ?
N4 C3 H3B 108.8 . . ?
C2 C3 H3B 108.8 . . ?
H3A C3 H3B 107.7 . . ?
N4 C5 C6 109.4(5) . . ?
N4 C5 H5A 109.8 . . ?
C6 C5 H5A 109.8 . . ?
N4 C5 H5B 109.8 . . ?
C6 C5 H5B 109.8 . . ?
H5A C5 H5B 108.2 . . ?
N7 C6 C5 106.1(5) . . ?
N7 C6 H6A 110.5 . . ?
C5 C6 H6A 110.5 . . ?
N7 C6 H6B 110.5 . . ?
C5 C6 H6B 110.5 . . ?
H6A C6 H6B 108.7 . . ?
N7 C8 C9 106.6(5) . . ?
N7 C8 H8A 110.4 . . ?
C9 C8 H8A 110.4 . . ?
N7 C8 H8B 110.4 . . ?
C9 C8 H8B 110.4 . . ?
H8A C8 H8B 108.6 . . ?
C8 C9 N10 110.4(6) . . ?
C8 C9 H9A 109.6 . . ?
N10 C9 H9A 109.6 . . ?
C8 C9 H9B 109.6 . . ?
N10 C9 H9B 109.6 . . ?
H9A C9 H9B 108.1 . . ?
N10 C11 C12 114.0(6) . . ?
N10 C11 H11A 108.8 . . ?
C12 C11 H11A 108.8 . . ?
N10 C11 H11B 108.8 . . ?
C12 C11 H11B 108.8 . . ?
H11A C11 H11B 107.7 . . ?
N13 C12 C11 112.5(5) . . ?
N13 C12 H12A 109.1 . . ?
C11 C12 H12A 109.1 . . ?
N13 C12 H12B 109.1 . . ?
C11 C12 H12B 109.1 . . ?
H12A C12 H12B 107.8 . . ?
O14 C14 N13 122.3(8) . . ?
O14 C14 C15 120.9(7) . . ?
N13 C14 C15 116.8(5) . . ?
F1 C15 C16 109.1(7) . . ?
F1 C15 C17 108.0(6) . . ?
C16 C15 C17 114.8(8) . . ?
F1 C15 C14 106.4(6) . . ?
C16 C15 C14 109.1(5) . . ?
C17 C15 C14 109.0(8) . . ?
O16 C16 N1 124.6(9) . . ?
O16 C16 C15 120.1(7) . . ?
N1 C16 C15 115.3(6) . . ?
C15 C17 H17A 109.5 . . ?
C15 C17 H17B 109.5 . . ?
H17A C17 H17B 109.5 . . ?
C15 C17 H17C 109.5 . . ?
H17A C17 H17C 109.5 . . ?
H17B C17 H17C 109.5 . . ?
O34 C33 O33 123.7(5) . . ?
O34 C33 C34 119.9(5) . . ?
O33 C33 C34 116.4(5) . . ?
C33 C34 H34A 109.5 . . ?
C33 C34 H34B 109.5 . . ?
H34A C34 H34B 109.5 . . ?
C33 C34 H34C 109.5 . . ?
H34A C34 H34C 109.5 . . ?
H34B C34 H34C 109.5 . . ?
O32 C31 O31 124.9(5) . . ?
O32 C31 C32 118.7(5) . . ?
O31 C31 C32 116.3(5) . . ?
C31 C32 H32A 109.5 . . ?
C31 C32 H32B 109.5 . . ?
H32A C32 H32B 109.5 . . ?
C31 C32 H32C 109.5 . . ?
H32A C32 H32C 109.5 . . ?
H32B C32 H32C 109.5 . . ?
C16 N1 C2 121.0(6) . . ?
C16 N1 H1 111(6) . . ?
C2 N1 H1 127(5) . . ?
C3 N4 C5 109.2(5) . . ?
C3 N4 Cu1 123.8(4) . . ?
C5 N4 Cu1 106.8(4) . . ?
C3 N4 H4 105.2 . . ?
C5 N4 H4 105.2 . . ?
Cu1 N4 H4 105.2 . . ?
C6 N7 C8 117.2(6) . . ?
C6 N7 Cu1 107.8(4) . . ?
C8 N7 Cu1 107.8(4) . . ?
C6 N7 H7 107.9 . . ?
C8 N7 H7 107.9 . . ?
Cu1 N7 H7 107.9 . . ?
C11 N10 C9 110.6(6) . . ?
C11 N10 Cu1 119.1(4) . . ?
C9 N10 Cu1 106.6(5) . . ?
C11 N10 H10 106.6 . . ?
C9 N10 H10 106.6 . . ?
Cu1 N10 H10 106.6 . . ?
C14 N13 C12 121.5(6) . . ?
C14 N13 H13 109(4) . . ?
C12 N13 H13 126(4) . . ?
C33 O33 Cu1 119.0(3) . . ?
C31 O31 Cu1 124.2(3) . . ?
H41A O41 H41B 135(10) . . ?

loop_
_geom_bond_atom_site_label_1
_geom_bond_atom_site_label_2
_geom_bond_distance
_geom_bond_site_symmetry_2
_geom_bond_publ_flag
Cu1 O33 1.966(3) . ?
Cu1 N7 2.026(4) . ?
Cu1 N10 2.071(4) . ?
Cu1 N4 2.072(5) . ?
Cu1 O31 2.199(4) . ?
C2 N1 1.455(10) . ?
C2 C3 1.529(10) . ?
C2 H2A 0.9700 . ?
C2 H2B 0.9700 . ?
C3 N4 1.470(8) . ?
C3 H3A 0.9700 . ?
C3 H3B 0.9700 . ?
C5 N4 1.485(8) . ?
C5 C6 1.518(12) . ?
C5 H5A 0.9700 . ?
C5 H5B 0.9700 . ?
C6 N7 1.456(11) . ?
C6 H6A 0.9700 . ?
C6 H6B 0.9700 . ?
C8 N7 1.473(9) . ?
C8 C9 1.493(14) . ?
C8 H8A 0.9700 . ?
C8 H8B 0.9700 . ?
C9 N10 1.493(8) . ?
C9 H9A 0.9700 . ?
C9 H9B 0.9700 . ?
C11 N10 1.490(10) . ?
C11 C12 1.493(12) . ?
C11 H11A 0.9700 . ?
C11 H11B 0.9700 . ?
C12 N13 1.460(10) . ?
C12 H12A 0.9700 . ?
C12 H12B 0.9700 . ?
C14 O14 1.251(8) . ?
C14 N13 1.343(9) . ?
C14 C15 1.541(12) . ?
C15 F1 1.423(7) . ?
C15 C16 1.528(13) . ?
C15 C17 1.540(9) . ?
C16 O16 1.232(8) . ?
C16 N1 1.330(9) . ?
C17 H17A 0.9600 . ?
C17 H17B 0.9600 . ?
C17 H17C 0.9600 . ?
C33 O34 1.261(7) . ?
C33 O33 1.262(6) . ?
C33 C34 1.505(8) . ?
C34 H34A 0.9600 . ?
C34 H34B 0.9600 . ?
C34 H34C 0.9600 . ?
C31 O32 1.256(6) . ?
C31 O31 1.260(6) . ?
C31 C32 1.518(8) . ?
C32 H32A 0.9600 . ?
C32 H32B 0.9600 . ?
C32 H32C 0.9600 . ?
N1 H1 0.85(2) . ?
N4 H4 0.9100 . ?
N7 H7 0.9100 . ?
N10 H10 0.9100 . ?
N13 H13 0.92(7) . ?
O41 H41A 0.84(2) . ?
O41 H41B 0.85(2) . ?

loop_
_geom_hbond_atom_site_label_D
_geom_hbond_atom_site_label_H
_geom_hbond_atom_site_label_A
_geom_hbond_distance_DH
_geom_hbond_distance_HA
_geom_hbond_distance_DA
_geom_hbond_angle_DHA
_geom_hbond_site_symmetry_A
N7 H7 O32 0.91 2.11 2.900(6) 144.6 .
N10 H10 O32 0.91 2.05 2.922(6) 158.9 2_646
O41 H41A O14 0.84(2) 2.07(7) 2.840(9) 152(13) 4
O41 H41B O34 0.85(2) 1.93(4) 2.767(9) 167(14) .

loop_
_geom_torsion_atom_site_label_1
_geom_torsion_atom_site_label_2
_geom_torsion_atom_site_label_3
_geom_torsion_atom_site_label_4
_geom_torsion
_geom_torsion_site_symmetry_1
_geom_torsion_site_symmetry_2
_geom_torsion_site_symmetry_3
_geom_torsion_site_symmetry_4
_geom_torsion_publ_flag
N1 C2 C3 N4 -80.4(8) . . . . ?
N4 C5 C6 N7 55.5(7) . . . . ?
N7 C8 C9 N10 -54.1(7) . . . . ?
N10 C11 C12 N13 85.1(8) . . . . ?
O14 C14 C15 F1 -157.2(6) . . . . ?
N13 C14 C15 F1 24.1(8) . . . . ?
O14 C14 C15 C16 85.2(7) . . . . ?
N13 C14 C15 C16 -93.5(6) . . . . ?
O14 C14 C15 C17 -40.9(10) . . . . ?
N13 C14 C15 C17 140.4(7) . . . . ?
F1 C15 C16 O16 153.0(6) . . . . ?
C17 C15 C16 O16 31.6(10) . . . . ?
C14 C15 C16 O16 -91.1(7) . . . . ?
F1 C15 C16 N1 -26.9(8) . . . . ?
C17 C15 C16 N1 -148.2(7) . . . . ?
C14 C15 C16 N1 89.1(6) . . . . ?
O16 C16 N1 C2 5.4(9) . . . . ?
C15 C16 N1 C2 -174.8(6) . . . . ?
C3 C2 N1 C16 165.5(5) . . . . ?
C2 C3 N4 C5 -174.1(6) . . . . ?
C2 C3 N4 Cu1 59.0(8) . . . . ?
C6 C5 N4 C3 -171.1(6) . . . . ?
C6 C5 N4 Cu1 -35.1(6) . . . . ?
O33 Cu1 N4 C3 -73.2(5) . . . . ?
N7 Cu1 N4 C3 135.0(5) . . . . ?
N10 Cu1 N4 C3 168.1(7) . . . . ?
O31 Cu1 N4 C3 34.0(5) . . . . ?
O33 Cu1 N4 C5 158.9(4) . . . . ?
N7 Cu1 N4 C5 7.1(4) . . . . ?
N10 Cu1 N4 C5 40.1(10) . . . . ?
O31 Cu1 N4 C5 -94.0(4) . . . . ?
C5 C6 N7 C8 -169.2(5) . . . . ?
C5 C6 N7 Cu1 -47.4(5) . . . . ?
C9 C8 N7 C6 167.9(5) . . . . ?
C9 C8 N7 Cu1 46.1(6) . . . . ?
O33 Cu1 N7 C6 -67.6(6) . . . . ?
N10 Cu1 N7 C6 -149.5(4) . . . . ?
N4 Cu1 N7 C6 22.9(4) . . . . ?
O31 Cu1 N7 C6 115.8(4) . . . . ?
O33 Cu1 N7 C8 59.8(7) . . . . ?
N10 Cu1 N7 C8 -22.1(5) . . . . ?
N4 Cu1 N7 C8 150.3(5) . . . . ?
O31 Cu1 N7 C8 -116.7(5) . . . . ?
C12 C11 N10 C9 174.1(6) . . . . ?
C12 C11 N10 Cu1 -61.9(7) . . . . ?
C8 C9 N10 C11 165.2(6) . . . . ?
C8 C9 N10 Cu1 34.3(6) . . . . ?
O33 Cu1 N10 C11 75.3(4) . . . . ?
N7 Cu1 N10 C11 -132.4(5) . . . . ?
N4 Cu1 N10 C11 -165.5(7) . . . . ?
O31 Cu1 N10 C11 -31.5(5) . . . . ?
O33 Cu1 N10 C9 -158.7(5) . . . . ?
N7 Cu1 N10 C9 -6.5(5) . . . . ?
N4 Cu1 N10 C9 -39.5(10) . . . . ?
O31 Cu1 N10 C9 94.4(5) . . . . ?
O14 C14 N13 C12 -5.6(10) . . . . ?
C15 C14 N13 C12 173.0(6) . . . . ?
C11 C12 N13 C14 -161.0(6) . . . . ?
O34 C33 O33 Cu1 6.0(7) . . . . ?
C34 C33 O33 Cu1 -177.2(4) . . . . ?
N7 Cu1 O33 C33 29.7(6) . . . . ?
N10 Cu1 O33 C33 109.9(4) . . . . ?
N4 Cu1 O33 C33 -58.0(4) . . . . ?
O31 Cu1 O33 C33 -153.9(3) . . . . ?
O32 C31 O31 Cu1 16.0(8) . . . . ?
C32 C31 O31 Cu1 -160.4(5) . . . . ?
O33 Cu1 O31 C31 172.0(4) . . . . ?
N7 Cu1 O31 C31 -9.7(5) . . . . ?
N10 Cu1 O31 C31 -95.0(4) . . . . ?
N4 Cu1 O31 C31 75.1(4) . . . . ?
